data_7104007
_journal_name_full 'Chemical communications (Cambridge, England)'
_journal_paper_doi 10.1039/b212921c
_journal_year 2003
_chemical_formula_moiety 'C31 H35 Cu F3 N2 O4 S'
_chemical_formula_sum 'C31 H35 Cu F3 N2 O4 S'
_chemical_formula_weight 652.21
_chemical_name_systematic
; 
 ? 
;
_space_group_IT_number 61
_symmetry_cell_setting orthorhombic
_symmetry_space_group_name_Hall '-P 2ac 2ab'
_symmetry_space_group_name_H-M 'P b c a'
_atom_sites_solution_hydrogens geom
_atom_sites_solution_primary direct
_atom_sites_solution_secondary difmap
_audit_creation_method SHELXL-97
_cell_angle_alpha 90.0000
_cell_angle_beta 90.0000
_cell_angle_gamma 90.0000
_cell_formula_units_Z 8
_cell_length_a 14.5486(2)
_cell_length_b 14.5834(4)
_cell_length_c 28.1825(8)
_cell_measurement_reflns_used 4824
_cell_measurement_temperature 156(2)
_cell_measurement_theta_max 23.26
_cell_measurement_theta_min 1.98
_cell_volume 5979.4(2)
_computing_structure_refinement 'SHELXL-97 (Sheldrick, 1997)'
_computing_structure_solution 'SHELXS-97 (Sheldrick, 1990)'
_diffrn_ambient_temperature 156(2)
_diffrn_measured_fraction_theta_full 0.999
_diffrn_measured_fraction_theta_max 0.999
_diffrn_radiation_monochromator graphite
_diffrn_radiation_source 'fine-focus sealed tube'
_diffrn_radiation_type MoK\a
_diffrn_radiation_wavelength 0.71073
_diffrn_reflns_av_R_equivalents 0.0493
_diffrn_reflns_av_sigmaI/netI 0.0667
_diffrn_reflns_limit_h_max 16
_diffrn_reflns_limit_h_min -16
_diffrn_reflns_limit_k_max 14
_diffrn_reflns_limit_k_min -16
_diffrn_reflns_limit_l_max 31
_diffrn_reflns_limit_l_min -27
_diffrn_reflns_number 22863
_diffrn_reflns_theta_full 23.26
_diffrn_reflns_theta_max 23.26
_diffrn_reflns_theta_min 2.01
_exptl_absorpt_coefficient_mu 0.858
_exptl_absorpt_correction_T_max 0.960
_exptl_absorpt_correction_T_min 0.813
_exptl_absorpt_correction_type multi-scan
_exptl_absorpt_process_details 'SADABS (Bruker)'
_exptl_crystal_colour olive-green
_exptl_crystal_density_diffrn 1.449
_exptl_crystal_density_method 'not measured'
_exptl_crystal_description 'rectangular plate'
_exptl_crystal_F_000 2712
_exptl_crystal_size_max 0.31
_exptl_crystal_size_mid 0.20
_exptl_crystal_size_min 0.05
_refine_diff_density_max 0.286
_refine_diff_density_min -0.356
_refine_diff_density_rms 0.050
_refine_ls_extinction_method none
_refine_ls_goodness_of_fit_ref 0.875
_refine_ls_hydrogen_treatment mixed
_refine_ls_matrix_type full
_refine_ls_number_parameters 388
_refine_ls_number_reflns 4290
_refine_ls_number_restraints 1
_refine_ls_restrained_S_all 0.875
_refine_ls_R_factor_all 0.0589
_refine_ls_R_factor_gt 0.0304
_refine_ls_shift/su_max 0.001
_refine_ls_shift/su_mean 0.000
_refine_ls_structure_factor_coef Fsqd
_refine_ls_weighting_details 'calc w=1/[\s^2^(Fo^2^)+(0.0295P)^2^+0.0000P] where P=(Fo^2^+2Fc^2^)/3'
_refine_ls_weighting_scheme calc
_refine_ls_wR_factor_gt 0.0600
_refine_ls_wR_factor_ref 0.0639
_reflns_number_gt 2805
_reflns_number_total 4290
_reflns_threshold_expression >2sigma(I)
_cod_data_source_file b212921c.txt
_cod_data_source_block shelxl
_cod_database_code 7104007

loop_
_symmetry_equiv_pos_as_xyz
'x, y, z'
'x+1/2, -y+1/2, -z'
'-x, y+1/2, -z+1/2'
'-x+1/2, -y, z+1/2'
'-x, -y, -z'
'-x-1/2, y-1/2, z'
'x, -y-1/2, z-1/2'
'x-1/2, y, -z-1/2'

loop_
_atom_site_label
_atom_site_type_symbol
_atom_site_fract_x
_atom_site_fract_y
_atom_site_fract_z
_atom_site_U_iso_or_equiv
_atom_site_adp_type
_atom_site_occupancy
_atom_site_symmetry_multiplicity
_atom_site_calc_flag
_atom_site_refinement_flags
_atom_site_disorder_assembly
_atom_site_disorder_group
Cu1 Cu 0.08404(2) 0.08817(2) 0.630163(12) 0.02328(11) Uani 1 1 d . . .
S2 S -0.03736(5) -0.06090(6) 0.66913(3) 0.0270(2) Uani 1 1 d . . .
F1 F 0.11032(11) -0.14531(12) 0.70062(7) 0.0432(5) Uani 1 1 d . . .
F2 F 0.00568(12) -0.12272(12) 0.75321(6) 0.0441(5) Uani 1 1 d . . .
F3 F -0.01228(12) -0.22773(12) 0.70071(6) 0.0454(5) Uani 1 1 d . . .
O1 O -0.01184(12) 0.15880(13) 0.60848(7) 0.0250(5) Uani 1 1 d . . .
O2 O 0.00594(12) 0.02627(13) 0.68311(6) 0.0257(5) Uani 1 1 d . . .
O3 O -0.13170(12) -0.06881(14) 0.68251(7) 0.0362(6) Uani 1 1 d . . .
O4 O -0.01252(13) -0.08893(14) 0.62206(6) 0.0339(5) Uani 1 1 d . . .
N1 N 0.20010(15) 0.02869(15) 0.65120(8) 0.0199(6) Uani 1 1 d . . .
N2 N 0.12702(15) 0.05905(15) 0.56749(8) 0.0182(6) Uani 1 1 d . . .
C1 C 0.24362(19) 0.02590(19) 0.69274(10) 0.0216(7) Uani 1 1 d . . .
C2 C 0.31177(19) -0.0421(2) 0.70048(11) 0.0255(8) Uani 1 1 d . . .
H2 H 0.3407 -0.0463 0.7306 0.031 Uiso 1 1 calc R . .
C3 C 0.33614(19) -0.1012(2) 0.66547(11) 0.0248(8) Uani 1 1 d . . .
H3 H 0.3812 -0.1468 0.6715 0.030 Uiso 1 1 calc R . .
C4 C 0.29526(18) -0.09541(19) 0.62029(10) 0.0208(7) Uani 1 1 d . . .
C5 C 0.31928(19) -0.14954(19) 0.58001(11) 0.0257(8) Uani 1 1 d . . .
H5 H 0.3642 -0.1964 0.5833 0.031 Uiso 1 1 calc R . .
C6 C 0.27937(19) -0.13570(19) 0.53694(11) 0.0252(8) Uani 1 1 d . . .
H6 H 0.2960 -0.1736 0.5109 0.030 Uiso 1 1 calc R . .
C7 C 0.21212(18) -0.06426(19) 0.53033(10) 0.0199(7) Uani 1 1 d . . .
C8 C 0.17002(18) -0.03996(19) 0.48724(10) 0.0217(7) Uani 1 1 d . . .
H8 H 0.1825 -0.0746 0.4594 0.026 Uiso 1 1 calc R . .
C9 C 0.11141(18) 0.03299(19) 0.48503(10) 0.0201(7) Uani 1 1 d . . .
H9 H 0.0847 0.0493 0.4555 0.024 Uiso 1 1 calc R . .
C10 C 0.08957(18) 0.08488(19) 0.52612(9) 0.0174(7) Uani 1 1 d . . .
C11 C 0.18718(18) -0.01246(18) 0.56977(10) 0.0175(7) Uani 1 1 d . . .
C12 C 0.22748(18) -0.02843(19) 0.61508(10) 0.0188(7) Uani 1 1 d . . .
C13 C 0.22411(19) 0.0973(2) 0.73090(10) 0.0246(7) Uani 1 1 d . . .
C14 C 0.31726(19) 0.1380(2) 0.74674(11) 0.0357(9) Uani 1 1 d . . .
H14A H 0.3065 0.1898 0.7682 0.054 Uiso 1 1 calc R . .
H14B H 0.3514 0.1591 0.7188 0.054 Uiso 1 1 calc R . .
H14C H 0.3530 0.0908 0.7633 0.054 Uiso 1 1 calc R . .
C15 C 0.1657(2) 0.1767(2) 0.71231(11) 0.0373(9) Uani 1 1 d . . .
H15A H 0.1031 0.1550 0.7061 0.056 Uiso 1 1 calc R . .
H15B H 0.1927 0.2003 0.6829 0.056 Uiso 1 1 calc R . .
H15C H 0.1639 0.2258 0.7361 0.056 Uiso 1 1 calc R . .
C16 C 0.1765(2) 0.0528(2) 0.77374(10) 0.0344(9) Uani 1 1 d . . .
H16A H 0.1164 0.0290 0.7641 0.052 Uiso 1 1 calc R . .
H16B H 0.1684 0.0986 0.7988 0.052 Uiso 1 1 calc R . .
H16C H 0.2145 0.0022 0.7856 0.052 Uiso 1 1 calc R . .
C17 C 0.02959(18) 0.16597(19) 0.52526(10) 0.0165(7) Uani 1 1 d . . .
C18 C 0.02223(18) 0.21384(19) 0.48219(10) 0.0188(7) Uani 1 1 d . . .
H18 H 0.0562 0.1928 0.4555 0.023 Uiso 1 1 calc R . .
C19 C -0.03282(19) 0.29062(19) 0.47733(10) 0.0188(7) Uani 1 1 d . . .
C20 C -0.08536(19) 0.31471(19) 0.51684(10) 0.0219(7) Uani 1 1 d . . .
H20 H -0.1267 0.3647 0.5135 0.026 Uiso 1 1 calc R . .
C21 C -0.08187(19) 0.27137(18) 0.56057(9) 0.0185(7) Uani 1 1 d . . .
C22 C -0.01898(18) 0.19675(19) 0.56587(10) 0.0186(7) Uani 1 1 d . . .
C23 C -0.03920(19) 0.34488(19) 0.43085(10) 0.0216(7) Uani 1 1 d U . .
C24 C -0.0488(2) 0.4476(2) 0.44032(11) 0.0381(9) Uani 1 1 d . . .
H24A H -0.0483 0.4809 0.4101 0.057 Uiso 1 1 calc R . .
H24B H 0.0027 0.4684 0.4600 0.057 Uiso 1 1 calc R . .
H24C H -0.1068 0.4594 0.4569 0.057 Uiso 1 1 calc R . .
C25 C -0.1239(2) 0.3118(2) 0.40301(11) 0.0416(9) Uani 1 1 d U . .
H25A H -0.1296 0.3473 0.3736 0.062 Uiso 1 1 calc R . .
H25B H -0.1792 0.3205 0.4224 0.062 Uiso 1 1 calc R . .
H25C H -0.1169 0.2467 0.3953 0.062 Uiso 1 1 calc R . .
C26 C 0.0460(2) 0.3323(2) 0.40029(11) 0.0363(9) Uani 1 1 d . . .
H26A H 0.0524 0.2675 0.3918 0.055 Uiso 1 1 calc R . .
H26B H 0.1003 0.3523 0.4180 0.055 Uiso 1 1 calc R . .
H26C H 0.0400 0.3692 0.3714 0.055 Uiso 1 1 calc R . .
C27 C -0.14361(19) 0.3023(2) 0.60193(10) 0.0230(8) Uani 1 1 d . . .
C28 C -0.20473(19) 0.2223(2) 0.61847(10) 0.0332(9) Uani 1 1 d . . .
H28A H -0.2447 0.2432 0.6443 0.050 Uiso 1 1 calc R . .
H28B H -0.1659 0.1720 0.6298 0.050 Uiso 1 1 calc R . .
H28C H -0.2425 0.2010 0.5919 0.050 Uiso 1 1 calc R . .
C29 C -0.2079(2) 0.3806(2) 0.58782(11) 0.0397(9) Uani 1 1 d . . .
H29A H -0.2457 0.3981 0.6151 0.060 Uiso 1 1 calc R . .
H29B H -0.2478 0.3605 0.5618 0.060 Uiso 1 1 calc R . .
H29C H -0.1714 0.4334 0.5775 0.060 Uiso 1 1 calc R . .
C30 C -0.0853(2) 0.3361(2) 0.64390(10) 0.0323(8) Uani 1 1 d . . .
H30A H -0.0484 0.3889 0.6339 0.048 Uiso 1 1 calc R . .
H30B H -0.0446 0.2867 0.6545 0.048 Uiso 1 1 calc R . .
H30C H -0.1258 0.3543 0.6700 0.048 Uiso 1 1 calc R . .
C31 C 0.0199(2) -0.1434(2) 0.70761(11) 0.0300(8) Uani 1 1 d . . .

loop_
_atom_site_aniso_label
_atom_site_aniso_U_11
_atom_site_aniso_U_22
_atom_site_aniso_U_33
_atom_site_aniso_U_23
_atom_site_aniso_U_13
_atom_site_aniso_U_12
Cu1 0.0245(2) 0.0265(2) 0.0188(2) 0.00176(19) 0.00046(18) 0.00765(19)
S2 0.0274(5) 0.0347(5) 0.0188(4) 0.0014(4) 0.0006(4) 0.0028(4)
F1 0.0303(11) 0.0418(12) 0.0575(14) 0.0159(10) 0.0048(10) 0.0074(9)
F2 0.0524(12) 0.0561(13) 0.0239(11) 0.0083(10) -0.0023(9) 0.0044(10)
F3 0.0553(13) 0.0332(12) 0.0476(13) 0.0096(10) -0.0013(10) -0.0073(10)
O1 0.0272(12) 0.0310(13) 0.0169(12) 0.0056(10) 0.0035(10) 0.0131(10)
O2 0.0282(12) 0.0256(12) 0.0232(12) 0.0020(10) 0.0012(10) 0.0040(10)
O3 0.0210(12) 0.0538(16) 0.0338(14) -0.0014(12) 0.0010(10) -0.0021(11)
O4 0.0473(13) 0.0372(13) 0.0173(13) -0.0011(10) 0.0040(10) 0.0016(12)
N1 0.0212(14) 0.0168(14) 0.0218(15) 0.0036(12) -0.0003(12) 0.0006(12)
N2 0.0177(13) 0.0189(15) 0.0180(15) 0.0013(11) -0.0001(11) 0.0015(12)
C1 0.0210(17) 0.0227(19) 0.0210(19) 0.0064(15) 0.0000(15) -0.0043(15)
C2 0.0218(18) 0.029(2) 0.0261(19) 0.0077(16) -0.0042(15) 0.0000(16)
C3 0.0187(17) 0.0177(19) 0.038(2) 0.0091(16) -0.0011(16) 0.0025(14)
C4 0.0174(16) 0.0162(17) 0.029(2) 0.0051(16) 0.0014(14) -0.0011(15)
C5 0.0200(17) 0.0151(18) 0.042(2) 0.0013(16) 0.0040(17) 0.0053(14)
C6 0.0275(19) 0.0162(18) 0.032(2) -0.0037(15) 0.0074(16) 0.0006(15)
C7 0.0167(16) 0.0181(19) 0.0251(19) 0.0000(15) 0.0036(14) -0.0032(14)
C8 0.0211(18) 0.0212(19) 0.0228(19) -0.0067(15) 0.0031(15) -0.0028(15)
C9 0.0203(18) 0.0224(19) 0.0175(18) 0.0022(15) 0.0006(14) -0.0040(14)
C10 0.0151(15) 0.0183(17) 0.0187(17) -0.0001(15) 0.0036(14) -0.0064(15)
C11 0.0125(15) 0.0170(18) 0.0229(19) 0.0010(14) 0.0026(14) -0.0001(14)
C12 0.0160(16) 0.0169(18) 0.0235(19) 0.0014(15) 0.0035(14) -0.0030(14)
C13 0.0294(18) 0.0229(18) 0.0215(18) 0.0012(15) -0.0033(15) 0.0032(16)
C14 0.043(2) 0.033(2) 0.031(2) -0.0016(17) -0.0037(17) -0.0083(17)
C15 0.054(2) 0.028(2) 0.030(2) -0.0070(16) -0.0096(18) 0.0090(18)
C16 0.037(2) 0.038(2) 0.028(2) -0.0035(16) 0.0028(17) -0.0013(17)
C17 0.0153(16) 0.0173(18) 0.0168(18) -0.0008(14) -0.0017(14) -0.0001(14)
C18 0.0176(17) 0.0246(19) 0.0140(17) -0.0037(14) 0.0017(14) 0.0002(15)
C19 0.0192(17) 0.0214(19) 0.0157(18) -0.0019(14) -0.0009(14) -0.0011(15)
C20 0.0185(16) 0.0214(18) 0.0258(19) -0.0004(15) -0.0045(16) 0.0049(15)
C21 0.0178(16) 0.0221(17) 0.0156(17) -0.0029(14) -0.0006(15) 0.0012(15)
C22 0.0149(16) 0.0215(18) 0.0193(19) -0.0001(14) -0.0019(14) -0.0034(14)
C23 0.0225(17) 0.0207(19) 0.0215(18) 0.0018(14) -0.0004(15) 0.0035(14)
C24 0.055(2) 0.031(2) 0.029(2) 0.0096(16) 0.0065(18) 0.0067(17)
C25 0.042(2) 0.055(2) 0.027(2) 0.0137(19) -0.0061(17) -0.0049(19)
C26 0.042(2) 0.038(2) 0.030(2) 0.0119(17) 0.0089(17) 0.0088(17)
C27 0.0229(18) 0.028(2) 0.0177(18) -0.0020(15) 0.0000(15) 0.0077(15)
C28 0.0237(18) 0.048(2) 0.028(2) -0.0023(17) 0.0072(15) 0.0007(17)
C29 0.045(2) 0.050(2) 0.025(2) 0.0045(17) 0.0099(17) 0.0291(18)
C30 0.0335(19) 0.038(2) 0.025(2) -0.0079(15) 0.0032(16) 0.0045(18)
C31 0.038(2) 0.029(2) 0.023(2) 0.0039(16) 0.0022(17) -0.0037(17)

loop_
_atom_type_symbol
_atom_type_description
_atom_type_scat_dispersion_real
_atom_type_scat_dispersion_imag
_atom_type_scat_source
Cu Cu 0.3201 1.2651 'International Tables Vol C Tables 4.2.6.8 and 6.1.1.4'
S S 0.1246 0.1234 'International Tables Vol C Tables 4.2.6.8 and 6.1.1.4'
F F 0.0171 0.0103 'International Tables Vol C Tables 4.2.6.8 and 6.1.1.4'
O O 0.0106 0.0060 'International Tables Vol C Tables 4.2.6.8 and 6.1.1.4'
N N 0.0061 0.0033 'International Tables Vol C Tables 4.2.6.8 and 6.1.1.4'
C C 0.0033 0.0016 'International Tables Vol C Tables 4.2.6.8 and 6.1.1.4'
H H 0.0000 0.0000 'International Tables Vol C Tables 4.2.6.8 and 6.1.1.4'

loop_
_geom_angle_atom_site_label_1
_geom_angle_atom_site_label_2
_geom_angle_atom_site_label_3
_geom_angle
_geom_angle_site_symmetry_1
_geom_angle_site_symmetry_3
_geom_angle_publ_flag
O1 Cu1 N2 93.74(9) . . ?
O1 Cu1 N1 170.98(9) . . ?
N2 Cu1 N1 84.34(9) . . ?
O1 Cu1 O2 93.84(8) . . ?
N2 Cu1 O2 137.80(9) . . ?
N1 Cu1 O2 93.47(8) . . ?
O3 S2 O4 117.60(13) . . ?
O3 S2 O2 114.23(12) . . ?
O4 S2 O2 112.69(12) . . ?
O3 S2 C31 103.24(14) . . ?
O4 S2 C31 104.31(14) . . ?
O2 S2 C31 102.44(13) . . ?
C22 O1 Cu1 126.45(17) . . ?
S2 O2 Cu1 114.59(11) . . ?
C1 N1 C12 119.7(2) . . ?
C1 N1 Cu1 132.8(2) . . ?
C12 N1 Cu1 106.83(18) . . ?
C10 N2 C11 121.1(2) . . ?
C10 N2 Cu1 127.24(18) . . ?
C11 N2 Cu1 109.55(18) . . ?
N1 C1 C2 119.3(3) . . ?
N1 C1 C13 120.7(3) . . ?
C2 C1 C13 120.0(3) . . ?
C3 C2 C1 120.9(3) . . ?
C3 C2 H2 119.5 . . ?
C1 C2 H2 119.5 . . ?
C2 C3 C4 120.6(3) . . ?
C2 C3 H3 119.7 . . ?
C4 C3 H3 119.7 . . ?
C12 C4 C3 115.8(3) . . ?
C12 C4 C5 118.5(3) . . ?
C3 C4 C5 125.7(3) . . ?
C6 C5 C4 121.6(3) . . ?
C6 C5 H5 119.2 . . ?
C4 C5 H5 119.2 . . ?
C5 C6 C7 120.8(3) . . ?
C5 C6 H6 119.6 . . ?
C7 C6 H6 119.6 . . ?
C11 C7 C8 116.1(3) . . ?
C11 C7 C6 117.8(3) . . ?
C8 C7 C6 126.1(3) . . ?
C9 C8 C7 120.5(3) . . ?
C9 C8 H8 119.7 . . ?
C7 C8 H8 119.7 . . ?
C8 C9 C10 121.2(3) . . ?
C8 C9 H9 119.4 . . ?
C10 C9 H9 119.4 . . ?
N2 C10 C9 118.0(3) . . ?
N2 C10 C17 118.8(2) . . ?
C9 C10 C17 123.3(2) . . ?
N2 C11 C7 123.0(3) . . ?
N2 C11 C12 115.6(2) . . ?
C7 C11 C12 121.3(3) . . ?
N1 C12 C4 123.4(3) . . ?
N1 C12 C11 116.5(2) . . ?
C4 C12 C11 120.0(3) . . ?
C1 C13 C15 112.3(2) . . ?
C1 C13 C16 110.4(2) . . ?
C15 C13 C16 109.9(2) . . ?
C1 C13 C14 107.6(2) . . ?
C15 C13 C14 107.2(2) . . ?
C16 C13 C14 109.3(2) . . ?
C13 C14 H14A 109.5 . . ?
C13 C14 H14B 109.5 . . ?
H14A C14 H14B 109.5 . . ?
C13 C14 H14C 109.5 . . ?
H14A C14 H14C 109.5 . . ?
H14B C14 H14C 109.5 . . ?
C13 C15 H15A 109.5 . . ?
C13 C15 H15B 109.5 . . ?
H15A C15 H15B 109.5 . . ?
C13 C15 H15C 109.5 . . ?
H15A C15 H15C 109.5 . . ?
H15B C15 H15C 109.5 . . ?
C13 C16 H16A 109.5 . . ?
C13 C16 H16B 109.5 . . ?
H16A C16 H16B 109.5 . . ?
C13 C16 H16C 109.5 . . ?
H16A C16 H16C 109.5 . . ?
H16B C16 H16C 109.5 . . ?
C18 C17 C22 120.1(3) . . ?
C18 C17 C10 117.3(2) . . ?
C22 C17 C10 122.5(2) . . ?
C19 C18 C17 122.1(3) . . ?
C19 C18 H18 118.9 . . ?
C17 C18 H18 118.9 . . ?
C18 C19 C20 116.2(3) . . ?
C18 C19 C23 122.5(2) . . ?
C20 C19 C23 121.2(2) . . ?
C21 C20 C19 125.1(3) . . ?
C21 C20 H20 117.5 . . ?
C19 C20 H20 117.5 . . ?
C20 C21 C22 117.6(3) . . ?
C20 C21 C27 121.2(3) . . ?
C22 C21 C27 121.2(2) . . ?
O1 C22 C17 124.0(2) . . ?
O1 C22 C21 117.5(2) . . ?
C17 C22 C21 118.4(3) . . ?
C26 C23 C24 106.9(2) . . ?
C26 C23 C19 111.9(2) . . ?
C24 C23 C19 111.2(2) . . ?
C26 C23 C25 109.0(2) . . ?
C24 C23 C25 108.9(2) . . ?
C19 C23 C25 108.8(2) . . ?
C23 C24 H24A 109.5 . . ?
C23 C24 H24B 109.5 . . ?
H24A C24 H24B 109.5 . . ?
C23 C24 H24C 109.5 . . ?
H24A C24 H24C 109.5 . . ?
H24B C24 H24C 109.5 . . ?
C23 C25 H25A 109.5 . . ?
C23 C25 H25B 109.5 . . ?
H25A C25 H25B 109.5 . . ?
C23 C25 H25C 109.5 . . ?
H25A C25 H25C 109.5 . . ?
H25B C25 H25C 109.5 . . ?
C23 C26 H26A 109.5 . . ?
C23 C26 H26B 109.5 . . ?
H26A C26 H26B 109.5 . . ?
C23 C26 H26C 109.5 . . ?
H26A C26 H26C 109.5 . . ?
H26B C26 H26C 109.5 . . ?
C29 C27 C30 107.3(2) . . ?
C29 C27 C28 106.9(2) . . ?
C30 C27 C28 109.2(2) . . ?
C29 C27 C21 112.3(2) . . ?
C30 C27 C21 110.8(2) . . ?
C28 C27 C21 110.2(2) . . ?
C27 C28 H28A 109.5 . . ?
C27 C28 H28B 109.5 . . ?
H28A C28 H28B 109.5 . . ?
C27 C28 H28C 109.5 . . ?
H28A C28 H28C 109.5 . . ?
H28B C28 H28C 109.5 . . ?
C27 C29 H29A 109.5 . . ?
C27 C29 H29B 109.5 . . ?
H29A C29 H29B 109.5 . . ?
C27 C29 H29C 109.5 . . ?
H29A C29 H29C 109.5 . . ?
H29B C29 H29C 109.5 . . ?
C27 C30 H30A 109.5 . . ?
C27 C30 H30B 109.5 . . ?
H30A C30 H30B 109.5 . . ?
C27 C30 H30C 109.5 . . ?
H30A C30 H30C 109.5 . . ?
H30B C30 H30C 109.5 . . ?
F3 C31 F1 107.9(3) . . ?
F3 C31 F2 107.2(2) . . ?
F1 C31 F2 107.5(3) . . ?
F3 C31 S2 111.3(2) . . ?
F1 C31 S2 112.2(2) . . ?
F2 C31 S2 110.7(2) . . ?

loop_
_geom_bond_atom_site_label_1
_geom_bond_atom_site_label_2
_geom_bond_distance
_geom_bond_site_symmetry_2
_geom_bond_publ_flag
Cu1 O1 1.8384(18) . ?
Cu1 N2 1.921(2) . ?
Cu1 N1 1.989(2) . ?
Cu1 O2 2.0816(19) . ?
S2 O3 1.4280(19) . ?
S2 O4 1.4345(19) . ?
S2 O2 1.4724(19) . ?
S2 C31 1.821(3) . ?
F1 C31 1.331(3) . ?
F2 C31 1.336(3) . ?
F3 C31 1.330(3) . ?
O1 C22 1.326(3) . ?
N1 C1 1.331(3) . ?
N1 C12 1.374(3) . ?
N2 C10 1.341(3) . ?
N2 C11 1.363(3) . ?
C1 C2 1.419(4) . ?
C1 C13 1.524(4) . ?
C2 C3 1.357(4) . ?
C2 H2 0.9500 . ?
C3 C4 1.408(4) . ?
C3 H3 0.9500 . ?
C4 C12 1.396(4) . ?
C4 C5 1.426(4) . ?
C5 C6 1.360(4) . ?
C5 H5 0.9500 . ?
C6 C7 1.441(4) . ?
C6 H6 0.9500 . ?
C7 C11 1.392(4) . ?
C7 C8 1.405(4) . ?
C8 C9 1.365(4) . ?
C8 H8 0.9500 . ?
C9 C10 1.419(4) . ?
C9 H9 0.9500 . ?
C10 C17 1.470(4) . ?
C11 C12 1.424(4) . ?
C13 C15 1.528(4) . ?
C13 C16 1.536(4) . ?
C13 C14 1.545(4) . ?
C14 H14A 0.9800 . ?
C14 H14B 0.9800 . ?
C14 H14C 0.9800 . ?
C15 H15A 0.9800 . ?
C15 H15B 0.9800 . ?
C15 H15C 0.9800 . ?
C16 H16A 0.9800 . ?
C16 H16B 0.9800 . ?
C16 H16C 0.9800 . ?
C17 C18 1.404(4) . ?
C17 C22 1.418(4) . ?
C18 C19 1.384(3) . ?
C18 H18 0.9500 . ?
C19 C20 1.396(4) . ?
C19 C23 1.533(4) . ?
C20 C21 1.386(4) . ?
C20 H20 0.9500 . ?
C21 C22 1.430(4) . ?
C21 C27 1.539(4) . ?
C23 C26 1.520(4) . ?
C23 C24 1.528(4) . ?
C23 C25 1.538(4) . ?
C24 H24A 0.9800 . ?
C24 H24B 0.9800 . ?
C24 H24C 0.9800 . ?
C25 H25A 0.9800 . ?
C25 H25B 0.9800 . ?
C25 H25C 0.9800 . ?
C26 H26A 0.9800 . ?
C26 H26B 0.9800 . ?
C26 H26C 0.9800 . ?
C27 C29 1.528(4) . ?
C27 C30 1.537(4) . ?
C27 C28 1.539(4) . ?
C28 H28A 0.9800 . ?
C28 H28B 0.9800 . ?
C28 H28C 0.9800 . ?
C29 H29A 0.9800 . ?
C29 H29B 0.9800 . ?
C29 H29C 0.9800 . ?
C30 H30A 0.9800 . ?
C30 H30B 0.9800 . ?
C30 H30C 0.9800 . ?

loop_
_geom_torsion_atom_site_label_1
_geom_torsion_atom_site_label_2
_geom_torsion_atom_site_label_3
_geom_torsion_atom_site_label_4
_geom_torsion
_geom_torsion_site_symmetry_1
_geom_torsion_site_symmetry_2
_geom_torsion_site_symmetry_3
_geom_torsion_site_symmetry_4
_geom_torsion_publ_flag
N2 Cu1 O1 C22 -20.2(2) . . . . ?
O2 Cu1 O1 C22 -158.6(2) . . . . ?
O3 S2 O2 Cu1 -134.21(12) . . . . ?
O4 S2 O2 Cu1 3.41(16) . . . . ?
C31 S2 O2 Cu1 114.91(14) . . . . ?
O1 Cu1 O2 S2 92.67(12) . . . . ?
N2 Cu1 O2 S2 -7.20(19) . . . . ?
N1 Cu1 O2 S2 -92.60(13) . . . . ?
N2 Cu1 N1 C1 167.7(3) . . . . ?
O2 Cu1 N1 C1 -54.5(3) . . . . ?
N2 Cu1 N1 C12 -22.38(17) . . . . ?
O2 Cu1 N1 C12 115.33(17) . . . . ?
O1 Cu1 N2 C10 -1.8(2) . . . . ?
N1 Cu1 N2 C10 -173.0(2) . . . . ?
O2 Cu1 N2 C10 98.1(2) . . . . ?
O1 Cu1 N2 C11 -165.35(17) . . . . ?
N1 Cu1 N2 C11 23.49(18) . . . . ?
O2 Cu1 N2 C11 -65.4(2) . . . . ?
C12 N1 C1 C2 -6.0(4) . . . . ?
Cu1 N1 C1 C2 162.8(2) . . . . ?
C12 N1 C1 C13 171.2(2) . . . . ?
Cu1 N1 C1 C13 -20.0(4) . . . . ?
N1 C1 C2 C3 3.2(4) . . . . ?
C13 C1 C2 C3 -174.0(3) . . . . ?
C1 C2 C3 C4 1.0(4) . . . . ?
C2 C3 C4 C12 -2.2(4) . . . . ?
C2 C3 C4 C5 175.8(3) . . . . ?
C12 C4 C5 C6 1.6(4) . . . . ?
C3 C4 C5 C6 -176.3(3) . . . . ?
C4 C5 C6 C7 1.1(4) . . . . ?
C5 C6 C7 C11 -2.3(4) . . . . ?
C5 C6 C7 C8 176.2(3) . . . . ?
C11 C7 C8 C9 2.6(4) . . . . ?
C6 C7 C8 C9 -175.9(3) . . . . ?
C7 C8 C9 C10 -1.5(4) . . . . ?
C11 N2 C10 C9 2.7(4) . . . . ?
Cu1 N2 C10 C9 -159.13(19) . . . . ?
C11 N2 C10 C17 -176.3(2) . . . . ?
Cu1 N2 C10 C17 21.9(3) . . . . ?
C8 C9 C10 N2 -1.2(4) . . . . ?
C8 C9 C10 C17 177.7(3) . . . . ?
C10 N2 C11 C7 -1.5(4) . . . . ?
Cu1 N2 C11 C7 163.2(2) . . . . ?
C10 N2 C11 C12 175.3(2) . . . . ?
Cu1 N2 C11 C12 -20.0(3) . . . . ?
C8 C7 C11 N2 -1.2(4) . . . . ?
C6 C7 C11 N2 177.4(2) . . . . ?
C8 C7 C11 C12 -177.8(2) . . . . ?
C6 C7 C11 C12 0.8(4) . . . . ?
C1 N1 C12 C4 4.9(4) . . . . ?
Cu1 N1 C12 C4 -166.6(2) . . . . ?
C1 N1 C12 C11 -171.0(2) . . . . ?
Cu1 N1 C12 C11 17.5(3) . . . . ?
C3 C4 C12 N1 -0.7(4) . . . . ?
C5 C4 C12 N1 -178.8(2) . . . . ?
C3 C4 C12 C11 175.1(2) . . . . ?
C5 C4 C12 C11 -3.0(4) . . . . ?
N2 C11 C12 N1 1.1(4) . . . . ?
C7 C11 C12 N1 177.9(2) . . . . ?
N2 C11 C12 C4 -175.0(2) . . . . ?
C7 C11 C12 C4 1.8(4) . . . . ?
N1 C1 C13 C15 -10.3(4) . . . . ?
C2 C1 C13 C15 166.9(3) . . . . ?
N1 C1 C13 C16 112.7(3) . . . . ?
C2 C1 C13 C16 -70.1(3) . . . . ?
N1 C1 C13 C14 -128.0(3) . . . . ?
C2 C1 C13 C14 49.1(3) . . . . ?
N2 C10 C17 C18 154.2(2) . . . . ?
C9 C10 C17 C18 -24.7(4) . . . . ?
N2 C10 C17 C22 -25.2(4) . . . . ?
C9 C10 C17 C22 156.0(3) . . . . ?
C22 C17 C18 C19 -1.1(4) . . . . ?
C10 C17 C18 C19 179.5(2) . . . . ?
C17 C18 C19 C20 -3.9(4) . . . . ?
C17 C18 C19 C23 178.2(2) . . . . ?
C18 C19 C20 C21 4.2(4) . . . . ?
C23 C19 C20 C21 -177.9(3) . . . . ?
C19 C20 C21 C22 0.7(4) . . . . ?
C19 C20 C21 C27 -179.2(3) . . . . ?
Cu1 O1 C22 C17 21.6(4) . . . . ?
Cu1 O1 C22 C21 -160.45(18) . . . . ?
C18 C17 C22 O1 -176.0(2) . . . . ?
C10 C17 C22 O1 3.3(4) . . . . ?
C18 C17 C22 C21 6.1(4) . . . . ?
C10 C17 C22 C21 -174.6(2) . . . . ?
C20 C21 C22 O1 176.2(2) . . . . ?
C27 C21 C22 O1 -3.9(4) . . . . ?
C20 C21 C22 C17 -5.8(4) . . . . ?
C27 C21 C22 C17 174.1(2) . . . . ?
C18 C19 C23 C26 -24.3(4) . . . . ?
C20 C19 C23 C26 158.0(3) . . . . ?
C18 C19 C23 C24 -143.8(3) . . . . ?
C20 C19 C23 C24 38.5(4) . . . . ?
C18 C19 C23 C25 96.3(3) . . . . ?
C20 C19 C23 C25 -81.5(3) . . . . ?
C20 C21 C27 C29 2.1(4) . . . . ?
C22 C21 C27 C29 -177.8(2) . . . . ?
C20 C21 C27 C30 -117.9(3) . . . . ?
C22 C21 C27 C30 62.2(3) . . . . ?
C20 C21 C27 C28 121.1(3) . . . . ?
C22 C21 C27 C28 -58.7(3) . . . . ?
O3 S2 C31 F3 59.7(2) . . . . ?
O4 S2 C31 F3 -63.7(2) . . . . ?
O2 S2 C31 F3 178.6(2) . . . . ?
O3 S2 C31 F1 -179.3(2) . . . . ?
O4 S2 C31 F1 57.2(3) . . . . ?
O2 S2 C31 F1 -60.4(2) . . . . ?
O3 S2 C31 F2 -59.3(2) . . . . ?
O4 S2 C31 F2 177.3(2) . . . . ?
O2 S2 C31 F2 59.6(2) . . . . ?
